data_7705411
loop_
_publ_author_name
'Charles, R. Malcolm'
'Taylor, Natalie S.'
'Mercado, Angel A.'
'Frost, Connor E.'
'Yokley, Timothy W.'
'Eckenhoff, William T.'
'Schley, Nathan D.'
'DeYonker, Nathan J.'
'Brewster, Timothy P.'

_publ_section_title
;
 Systematic evaluation of the electronic effect of aluminum-containing
 ligands in iridium-aluminum and rhodium-aluminum bimetallic complexes.
;
_journal_issue 37
_journal_name_full 'Dalton transactions (Cambridge, England : 2003)'
_journal_page_first 13029
_journal_page_last 13043
_journal_paper_doi 10.1039/d0dt02472d
_journal_volume 49
_journal_year 2020
_chemical_formula_moiety 'C43 H37 N O2 P2 Rh, N O3'
_chemical_formula_sum 'C43 H37 N2 O5 P2 Rh'
_chemical_formula_weight 826.59
_space_group_crystal_system triclinic
_space_group_IT_number 2
_space_group_name_Hall '-P 1'
_space_group_name_H-M_alt 'P -1'
_atom_sites_solution_hydrogens geom
_atom_sites_solution_primary dual
_audit_creation_date 2019-05-29
_audit_creation_method
;
Olex2 1.2
(compiled 2018.05.29 svn.r3508 for OlexSys, GUI svn.r5506)
;
_audit_update_record
;
2020-07-02 deposited with the CCDC.	2020-09-04 downloaded from the CCDC.
;
_cell_angle_alpha 108.050(4)
_cell_angle_beta 95.964(3)
_cell_angle_gamma 94.620(4)
_cell_formula_units_Z 2
_cell_length_a 9.9080(4)
_cell_length_b 11.2551(5)
_cell_length_c 17.8041(7)
_cell_measurement_reflns_used 10339
_cell_measurement_temperature 100.01(10)
_cell_measurement_theta_max 29.5240
_cell_measurement_theta_min 2.8940
_cell_volume 1864.11(14)
_computing_cell_refinement 'CrysAlisPro 1.171.38.46 (Rigaku OD, 2015)'
_computing_data_collection 'CrysAlisPro 1.171.38.46 (Rigaku OD, 2015)'
_computing_data_reduction 'CrysAlisPro 1.171.38.46 (Rigaku OD, 2015)'
_computing_molecular_graphics 'Olex2 (Dolomanov et al., 2009)'
_computing_publication_material 'Olex2 (Dolomanov et al., 2009)'
_computing_structure_refinement 'ShelXL (Sheldrick, 2015)'
_computing_structure_solution 'ShelXT (Sheldrick, 2015)'
_diffrn_ambient_environment N~2~
_diffrn_ambient_temperature 100.01(10)
_diffrn_detector 'CCD plate'
_diffrn_detector_area_resol_mean 8.1506
_diffrn_detector_type EosS2
_diffrn_measured_fraction_theta_full 0.999
_diffrn_measured_fraction_theta_max 0.888
_diffrn_measurement_details
;
List of Runs (angles in degrees, time in seconds):

  # Type    Start    End  Width  t~exp~   \w     \q     \k     \f   Frames
#--------------------------------------------------------------------------
  1  \w    -20.00  56.00   1.00   20.00    --   17.49 -99.00 -30.00   76
  2  \w    -50.00  44.00   1.00   20.00    --   17.49 -77.00 -30.00   94
  3  \w    -50.00  34.00   1.00   20.00    --   17.49 -57.00-150.00   84
  4  \w     -9.00  85.00   1.00   20.00    --   17.49  77.00-150.00   94
  5  \w     -9.00  85.00   1.00   20.00    --   17.49  77.00  60.00   94
  6  \w    -12.00  89.00   1.00   20.00    --   17.49  19.00-120.00  101
  7  \w     -9.00  85.00   1.00   20.00    --   17.49  77.00  90.00   94
  8  \w      1.00  85.00   1.00   20.00    --   17.49  57.00   0.00   84
  9  \w    -50.00 -25.00   1.00   20.00    --   17.49 -57.00  90.00   25
;
_diffrn_measurement_device 'four-circle diffractometer'
_diffrn_measurement_device_type 'SuperNova, Dual, Cu at zero, EosS2'
_diffrn_measurement_method '\w scans'
_diffrn_orient_matrix_type 'CrysAlisPro convention (1999,Acta A55,543-557)'
_diffrn_orient_matrix_UB_11 -0.0515456000
_diffrn_orient_matrix_UB_12 0.0194774000
_diffrn_orient_matrix_UB_13 -0.0227560000
_diffrn_orient_matrix_UB_21 -0.0219513000
_diffrn_orient_matrix_UB_22 -0.0637313000
_diffrn_orient_matrix_UB_23 -0.0228731000
_diffrn_orient_matrix_UB_31 -0.0460085000
_diffrn_orient_matrix_UB_32 -0.0039559000
_diffrn_orient_matrix_UB_33 0.0273457000
_diffrn_radiation_monochromator mirror
_diffrn_radiation_probe x-ray
_diffrn_radiation_type MoK\a
_diffrn_radiation_wavelength 0.71073
_diffrn_reflns_av_R_equivalents 0.0688
_diffrn_reflns_av_unetI/netI 0.0799
_diffrn_reflns_Laue_measured_fraction_full 0.999
_diffrn_reflns_Laue_measured_fraction_max 0.888
_diffrn_reflns_limit_h_max 13
_diffrn_reflns_limit_h_min -13
_diffrn_reflns_limit_k_max 14
_diffrn_reflns_limit_k_min -14
_diffrn_reflns_limit_l_max 24
_diffrn_reflns_limit_l_min -24
_diffrn_reflns_number 32240
_diffrn_reflns_point_group_measured_fraction_full 0.999
_diffrn_reflns_point_group_measured_fraction_max 0.888
_diffrn_reflns_theta_full 25.242
_diffrn_reflns_theta_max 29.853
_diffrn_reflns_theta_min 2.263
_diffrn_source 'micro-focus sealed X-ray tube'
_diffrn_source_type 'SuperNova (Mo) X-ray Source'
_exptl_absorpt_coefficient_mu 0.593
_exptl_absorpt_correction_T_max 1.000
_exptl_absorpt_correction_T_min 0.422
_exptl_absorpt_correction_type gaussian
_exptl_absorpt_process_details
;
CrysAlisPro 1.171.38.46 (Rigaku Oxford Diffraction, 2015)
Numerical absorption correction based on gaussian integration over
			a multifaceted crystal model
Empirical absorption correction using spherical harmonics,
 implemented in SCALE3 ABSPACK scaling algorithm.
;
_exptl_crystal_colour yellow
_exptl_crystal_colour_primary yellow
_exptl_crystal_density_diffrn 1.473
_exptl_crystal_description plate
_exptl_crystal_F_000 848
_exptl_crystal_size_max 0.428
_exptl_crystal_size_mid 0.186
_exptl_crystal_size_min 0.017
_refine_diff_density_max 0.891
_refine_diff_density_min -1.272
_refine_diff_density_rms 0.104
_refine_ls_extinction_method none
_refine_ls_goodness_of_fit_ref 1.053
_refine_ls_hydrogen_treatment constr
_refine_ls_matrix_type full
_refine_ls_number_parameters 479
_refine_ls_number_reflns 9518
_refine_ls_number_restraints 0
_refine_ls_restrained_S_all 1.053
_refine_ls_R_factor_all 0.0631
_refine_ls_R_factor_gt 0.0467
_refine_ls_shift/su_max 0.002
_refine_ls_shift/su_mean 0.000
_refine_ls_structure_factor_coef Fsqd
_refine_ls_weighting_details 'w=1/[\s^2^(Fo^2^)+(0.0284P)^2^+0.3171P] where P=(Fo^2^+2Fc^2^)/3'
_refine_ls_weighting_scheme calc
_refine_ls_wR_factor_gt 0.0875
_refine_ls_wR_factor_ref 0.0945
_reflns_Friedel_coverage 0.000
_reflns_number_gt 7741
_reflns_number_total 9518
_reflns_threshold_expression 'I > 2\s(I)'
_cod_data_source_file d0dt02472d2.cif
_cod_data_source_block tj-20
_cod_depositor_comments 'Adding full bibliography for 7705406--7705412.cif.'
_cod_database_code 7705411
_shelx_shelxl_version_number 2018/1
_chemical_oxdiff_formula C43H36N2O5P2Rh
_shelx_space_group_comment
;
The symmetry employed for this shelxl refinement is uniquely defined
by the following loop, which should always be used as a source of
symmetry information in preference to the above space-group names.
They are only intended as comments.
;
_reflns_odcompleteness_completeness 99.95
_reflns_odcompleteness_iscentric 1
_reflns_odcompleteness_theta 27.04
_olex2_refinement_description
;
1. Fixed Uiso
 At 1.2 times of:
  All C(H) groups, All C(H,H) groups
 At 1.5 times of:
  All O(H) groups
2.a Secondary CH2 refined with riding coordinates:
 C7(H7A,H7B)
2.b Aromatic/amide H refined with riding coordinates:
 C2(H2A), C4(H4), C5(H5), C6(H6), C9(H9), C10(H10), C11(H11), C12(H12),
 C13(H13), C15(H15), C16(H16), C17(H17), C18(H18), C19(H19), C21(H21), C22(H22),
  C23(H23), C24(H24), C25(H25), C27(H27), C28(H28), C29(H29), C30(H30),
 C31(H31), C33(H33), C34(H34), C35(H35), C36(H36), C37(H37), C39(H39), C40(H40),
  C41(H41), C42(H42), C43(H43)
2.c Idealised tetrahedral OH refined as rotating group:
 O2(H2)
;
_olex2_date_sample_data_collection 2019-05-28
_olex2_exptl_crystal_mounting_method 'mounted in a polyimide loop'
_olex2_submission_special_instructions 'No special instructions were received'
_oxdiff_exptl_absorpt_empirical_details
;
Empirical correction (ABSPACK) includes:
- Absorption correction using spherical harmonics
- Frame scaling
;
_oxdiff_exptl_absorpt_empirical_full_max 3.599
_oxdiff_exptl_absorpt_empirical_full_min 0.396

loop_
_space_group_symop_operation_xyz
'x, y, z'
'-x, -y, -z'

loop_
_atom_site_label
_atom_site_type_symbol
_atom_site_fract_x
_atom_site_fract_y
_atom_site_fract_z
_atom_site_U_iso_or_equiv
_atom_site_adp_type
_atom_site_occupancy
_atom_site_site_symmetry_order
_atom_site_calc_flag
_atom_site_refinement_flags_posn
_atom_site_refinement_flags_adp
_atom_site_refinement_flags_occupancy
_atom_site_disorder_assembly
_atom_site_disorder_group
Rh1 Rh 0.29171(2) 0.34037(2) 0.77772(2) 0.00907(6) Uani 1 1 d . . . . .
P1 P 0.27973(7) 0.23757(7) 0.87295(4) 0.01085(14) Uani 1 1 d . . . . .
P2 P 0.28927(7) 0.45313(7) 0.68793(4) 0.01059(14) Uani 1 1 d . . . . .
O1 O 0.2706(2) 0.58750(19) 0.89586(11) 0.0256(5) Uani 1 1 d . . . . .
O2 O 0.1413(2) -0.24351(18) 0.51159(11) 0.0224(5) Uani 1 1 d . . . . .
H2 H 0.167418 -0.243869 0.469310 0.034 Uiso 1 1 calc GR . . . .
N1 N 0.3162(2) 0.1741(2) 0.68733(12) 0.0103(4) Uani 1 1 d . . . . .
C1 C 0.2781(3) 0.4903(3) 0.85187(16) 0.0152(6) Uani 1 1 d . . . . .
C2 C 0.2124(3) 0.0832(3) 0.65054(15) 0.0130(6) Uani 1 1 d . . . . .
H2A H 0.126359 0.094079 0.666201 0.016 Uiso 1 1 calc R . . . .
C3 C 0.2272(3) -0.0258(2) 0.59054(15) 0.0127(5) Uani 1 1 d . . . . .
C4 C 0.3570(3) -0.0399(3) 0.56773(16) 0.0163(6) Uani 1 1 d . . . . .
H4 H 0.371602 -0.112091 0.528060 0.020 Uiso 1 1 calc R . . . .
C5 C 0.4631(3) 0.0534(3) 0.60416(15) 0.0147(6) Uani 1 1 d . . . . .
H5 H 0.549924 0.044895 0.589238 0.018 Uiso 1 1 calc R . . . .
C6 C 0.4399(3) 0.1594(3) 0.66286(15) 0.0125(5) Uani 1 1 d . . . . .
H6 H 0.511798 0.223001 0.686414 0.015 Uiso 1 1 calc R . . . .
C7 C 0.1059(3) -0.1234(3) 0.55118(17) 0.0202(6) Uani 1 1 d . . . . .
H7A H 0.049639 -0.130112 0.591444 0.024 Uiso 1 1 calc R . . . .
H7B H 0.051459 -0.094980 0.513018 0.024 Uiso 1 1 calc R . . . .
C8 C 0.4412(3) 0.1968(3) 0.91130(16) 0.0138(6) Uani 1 1 d . . . . .
C9 C 0.5491(3) 0.1849(3) 0.86668(16) 0.0172(6) Uani 1 1 d . . . . .
H9 H 0.538410 0.197483 0.817297 0.021 Uiso 1 1 calc R . . . .
C10 C 0.6728(3) 0.1541(3) 0.89519(17) 0.0214(7) Uani 1 1 d . . . . .
H10 H 0.744609 0.146541 0.864908 0.026 Uiso 1 1 calc R . . . .
C11 C 0.6897(3) 0.1348(3) 0.96822(17) 0.0211(7) Uani 1 1 d . . . . .
H11 H 0.772565 0.114196 0.987280 0.025 Uiso 1 1 calc R . . . .
C12 C 0.5822(3) 0.1465(3) 1.01303(18) 0.0227(7) Uani 1 1 d . . . . .
H12 H 0.592999 0.133347 1.062266 0.027 Uiso 1 1 calc R . . . .
C13 C 0.4588(3) 0.1775(3) 0.98488(16) 0.0180(6) Uani 1 1 d . . . . .
H13 H 0.387320 0.185406 1.015404 0.022 Uiso 1 1 calc R . . . .
C14 C 0.2162(3) 0.3282(3) 0.96374(15) 0.0137(6) Uani 1 1 d . . . . .
C15 C 0.2995(3) 0.4329(3) 1.01614(17) 0.0242(7) Uani 1 1 d . . . . .
H15 H 0.387697 0.451335 1.006115 0.029 Uiso 1 1 calc R . . . .
C16 C 0.2531(4) 0.5094(3) 1.08259(17) 0.0270(7) Uani 1 1 d . . . . .
H16 H 0.309821 0.579160 1.116812 0.032 Uiso 1 1 calc R . . . .
C17 C 0.1237(4) 0.4831(3) 1.09841(18) 0.0325(8) Uani 1 1 d . . . . .
H17 H 0.091836 0.536038 1.142619 0.039 Uiso 1 1 calc R . . . .
C18 C 0.0407(4) 0.3782(4) 1.0488(2) 0.0413(10) Uani 1 1 d . . . . .
H18 H -0.046152 0.358891 1.060295 0.050 Uiso 1 1 calc R . . . .
C19 C 0.0870(3) 0.3010(3) 0.98128(18) 0.0287(8) Uani 1 1 d . . . . .
H19 H 0.030414 0.230504 0.947744 0.034 Uiso 1 1 calc R . . . .
C20 C 0.1648(3) 0.0917(3) 0.83777(15) 0.0132(5) Uani 1 1 d . . . . .
C21 C 0.0349(3) 0.0917(3) 0.79879(15) 0.0166(6) Uani 1 1 d . . . . .
H21 H 0.009660 0.165287 0.790986 0.020 Uiso 1 1 calc R . . . .
C22 C -0.0563(3) -0.0170(3) 0.77175(16) 0.0207(6) Uani 1 1 d . . . . .
H22 H -0.143024 -0.015761 0.746638 0.025 Uiso 1 1 calc R . . . .
C23 C -0.0193(3) -0.1273(3) 0.78178(17) 0.0248(7) Uani 1 1 d . . . . .
H23 H -0.081050 -0.200152 0.763480 0.030 Uiso 1 1 calc R . . . .
C24 C 0.1097(3) -0.1293(3) 0.81910(18) 0.0268(7) Uani 1 1 d . . . . .
H24 H 0.135035 -0.203729 0.825474 0.032 Uiso 1 1 calc R . . . .
C25 C 0.2013(3) -0.0204(3) 0.84703(16) 0.0186(6) Uani 1 1 d . . . . .
H25 H 0.287920 -0.022179 0.872138 0.022 Uiso 1 1 calc R . . . .
C26 C 0.4091(3) 0.5969(3) 0.72671(15) 0.0133(6) Uani 1 1 d . . . . .
C27 C 0.5353(3) 0.5891(3) 0.76692(16) 0.0181(6) Uani 1 1 d . . . . .
H27 H 0.555835 0.512131 0.771294 0.022 Uiso 1 1 calc R . . . .
C28 C 0.6300(3) 0.6949(3) 0.80031(17) 0.0209(6) Uani 1 1 d . . . . .
H28 H 0.713822 0.688578 0.826723 0.025 Uiso 1 1 calc R . . . .
C29 C 0.6004(3) 0.8096(3) 0.79449(16) 0.0203(6) Uani 1 1 d . . . . .
H29 H 0.663935 0.880661 0.817033 0.024 Uiso 1 1 calc R . . . .
C30 C 0.4761(3) 0.8185(3) 0.75510(16) 0.0201(6) Uani 1 1 d . . . . .
H30 H 0.456340 0.895932 0.751185 0.024 Uiso 1 1 calc R . . . .
C31 C 0.3803(3) 0.7133(3) 0.72127(16) 0.0172(6) Uani 1 1 d . . . . .
H31 H 0.296822 0.720485 0.694915 0.021 Uiso 1 1 calc R . . . .
C32 C 0.1217(3) 0.5000(2) 0.66657(15) 0.0107(5) Uani 1 1 d . . . . .
C33 C 0.0170(3) 0.4754(3) 0.70759(15) 0.0143(6) Uani 1 1 d . . . . .
H33 H 0.033770 0.436780 0.746302 0.017 Uiso 1 1 calc R . . . .
C34 C -0.1126(3) 0.5078(3) 0.69140(16) 0.0168(6) Uani 1 1 d . . . . .
H34 H -0.182817 0.489807 0.718447 0.020 Uiso 1 1 calc R . . . .
C35 C -0.1364(3) 0.5676(3) 0.63423(16) 0.0179(6) Uani 1 1 d . . . . .
H35 H -0.222369 0.591349 0.623897 0.021 Uiso 1 1 calc R . . . .
C36 C -0.0328(3) 0.5916(3) 0.59303(15) 0.0157(6) Uani 1 1 d . . . . .
H36 H -0.049404 0.631009 0.554749 0.019 Uiso 1 1 calc R . . . .
C37 C 0.0956(3) 0.5573(3) 0.60820(15) 0.0135(6) Uani 1 1 d . . . . .
H37 H 0.164572 0.572511 0.579507 0.016 Uiso 1 1 calc R . . . .
C38 C 0.3322(3) 0.3726(2) 0.58946(15) 0.0122(5) Uani 1 1 d . . . . .
C39 C 0.2380(3) 0.2752(3) 0.53824(16) 0.0160(6) Uani 1 1 d . . . . .
H39 H 0.154248 0.256564 0.553815 0.019 Uiso 1 1 calc R . . . .
C40 C 0.2685(3) 0.2062(3) 0.46451(16) 0.0197(6) Uani 1 1 d . . . . .
H40 H 0.205562 0.140854 0.430783 0.024 Uiso 1 1 calc R . . . .
C41 C 0.3923(3) 0.2340(3) 0.44063(17) 0.0214(7) Uani 1 1 d . . . . .
H41 H 0.411707 0.188424 0.390491 0.026 Uiso 1 1 calc R . . . .
C42 C 0.4870(3) 0.3292(3) 0.49104(17) 0.0237(7) Uani 1 1 d . . . . .
H42 H 0.570216 0.347859 0.474903 0.028 Uiso 1 1 calc R . . . .
C43 C 0.4579(3) 0.3977(3) 0.56633(17) 0.0187(6) Uani 1 1 d . . . . .
H43 H 0.522830 0.460143 0.600973 0.022 Uiso 1 1 calc R . . . .
O3 O 0.27392(19) -0.24795(19) 0.37896(11) 0.0207(5) Uani 1 1 d . . . . .
O4 O 0.1062(2) -0.1455(2) 0.35870(13) 0.0391(6) Uani 1 1 d . . . . .
O5 O 0.2180(2) -0.2342(2) 0.26105(11) 0.0288(5) Uani 1 1 d . . . . .
N2 N 0.1992(2) -0.2090(2) 0.33270(14) 0.0211(5) Uani 1 1 d . . . . .

loop_
_atom_site_aniso_label
_atom_site_aniso_U_11
_atom_site_aniso_U_22
_atom_site_aniso_U_33
_atom_site_aniso_U_23
_atom_site_aniso_U_13
_atom_site_aniso_U_12
Rh1 0.01046(11) 0.00732(11) 0.00992(11) 0.00264(8) 0.00265(8) 0.00284(8)
P1 0.0120(3) 0.0102(3) 0.0112(3) 0.0040(3) 0.0026(3) 0.0025(3)
P2 0.0107(3) 0.0100(3) 0.0123(3) 0.0045(3) 0.0031(3) 0.0031(3)
O1 0.0381(13) 0.0138(11) 0.0230(12) 0.0001(9) 0.0128(10) 0.0037(10)
O2 0.0330(12) 0.0142(11) 0.0190(11) 0.0027(9) 0.0102(9) -0.0016(9)
N1 0.0123(11) 0.0089(11) 0.0115(11) 0.0052(9) 0.0032(9) 0.0023(9)
C1 0.0177(14) 0.0126(14) 0.0182(15) 0.0076(12) 0.0052(11) 0.0026(12)
C2 0.0120(13) 0.0145(14) 0.0140(14) 0.0063(11) 0.0024(10) 0.0025(11)
C3 0.0162(14) 0.0095(14) 0.0125(14) 0.0033(11) 0.0039(11) 0.0006(11)
C4 0.0188(14) 0.0148(15) 0.0147(14) 0.0018(11) 0.0059(11) 0.0055(12)
C5 0.0112(13) 0.0139(14) 0.0182(15) 0.0032(11) 0.0036(11) 0.0024(11)
C6 0.0104(13) 0.0137(14) 0.0142(14) 0.0065(11) 0.0003(10) 0.0000(11)
C7 0.0204(15) 0.0174(16) 0.0195(16) 0.0014(12) 0.0044(12) -0.0011(12)
C8 0.0118(13) 0.0117(14) 0.0182(15) 0.0059(11) -0.0002(11) 0.0010(11)
C9 0.0173(14) 0.0148(15) 0.0191(15) 0.0054(12) 0.0005(11) 0.0027(12)
C10 0.0155(14) 0.0208(17) 0.0255(17) 0.0032(13) 0.0032(12) 0.0054(13)
C11 0.0172(15) 0.0131(15) 0.0302(17) 0.0058(13) -0.0066(12) 0.0030(12)
C12 0.0245(16) 0.0217(17) 0.0223(16) 0.0117(13) -0.0068(13) -0.0003(13)
C13 0.0177(14) 0.0184(16) 0.0208(15) 0.0108(13) 0.0017(12) 0.0021(12)
C14 0.0208(14) 0.0132(14) 0.0090(13) 0.0050(11) 0.0024(11) 0.0069(12)
C15 0.0304(17) 0.0224(17) 0.0192(16) 0.0054(13) 0.0078(13) -0.0015(14)
C16 0.050(2) 0.0160(16) 0.0144(16) 0.0040(13) 0.0030(14) 0.0037(15)
C17 0.046(2) 0.035(2) 0.0166(17) 0.0027(15) 0.0123(15) 0.0211(18)
C18 0.0288(19) 0.059(3) 0.031(2) 0.0026(19) 0.0156(15) 0.0095(19)
C19 0.0199(16) 0.037(2) 0.0222(17) -0.0012(15) 0.0055(13) 0.0012(15)
C20 0.0138(13) 0.0128(14) 0.0141(14) 0.0044(11) 0.0059(10) 0.0018(11)
C21 0.0162(14) 0.0180(15) 0.0160(15) 0.0058(12) 0.0034(11) 0.0012(12)
C22 0.0142(14) 0.0261(17) 0.0175(15) 0.0020(13) 0.0031(11) -0.0025(13)
C23 0.0265(17) 0.0175(17) 0.0248(17) -0.0006(13) 0.0097(13) -0.0079(13)
C24 0.0315(18) 0.0149(16) 0.0351(19) 0.0076(14) 0.0098(14) 0.0035(14)
C25 0.0154(14) 0.0163(15) 0.0236(16) 0.0057(13) 0.0035(12) 0.0019(12)
C26 0.0148(13) 0.0153(14) 0.0115(13) 0.0046(11) 0.0076(10) 0.0032(11)
C27 0.0181(15) 0.0168(15) 0.0206(15) 0.0074(12) 0.0031(12) 0.0030(12)
C28 0.0145(14) 0.0235(17) 0.0248(16) 0.0088(13) 0.0022(12) -0.0009(13)
C29 0.0186(15) 0.0173(16) 0.0197(16) 0.0001(12) 0.0049(12) -0.0070(12)
C30 0.0262(16) 0.0105(15) 0.0248(16) 0.0054(12) 0.0098(13) 0.0015(12)
C31 0.0170(14) 0.0184(16) 0.0176(15) 0.0067(12) 0.0041(11) 0.0046(12)
C32 0.0103(12) 0.0093(13) 0.0119(13) 0.0023(11) 0.0019(10) 0.0029(10)
C33 0.0144(13) 0.0136(14) 0.0155(14) 0.0050(11) 0.0018(11) 0.0050(11)
C34 0.0109(13) 0.0163(15) 0.0235(16) 0.0059(12) 0.0056(11) 0.0006(11)
C35 0.0142(14) 0.0123(14) 0.0239(16) 0.0024(12) -0.0022(12) 0.0029(11)
C36 0.0181(14) 0.0155(15) 0.0142(14) 0.0062(12) -0.0025(11) 0.0055(12)
C37 0.0138(13) 0.0140(14) 0.0127(14) 0.0039(11) 0.0032(10) 0.0014(11)
C38 0.0163(13) 0.0115(14) 0.0123(13) 0.0070(11) 0.0033(11) 0.0074(11)
C39 0.0144(14) 0.0174(15) 0.0175(15) 0.0065(12) 0.0024(11) 0.0064(12)
C40 0.0223(15) 0.0197(16) 0.0138(14) 0.0003(12) -0.0028(12) 0.0113(13)
C41 0.0282(17) 0.0243(17) 0.0157(15) 0.0075(13) 0.0081(12) 0.0155(14)
C42 0.0274(17) 0.0236(18) 0.0300(18) 0.0153(14) 0.0194(14) 0.0129(14)
C43 0.0197(15) 0.0164(15) 0.0235(16) 0.0093(13) 0.0073(12) 0.0052(12)
O3 0.0181(10) 0.0240(12) 0.0205(11) 0.0101(9) -0.0030(8) 0.0012(9)
O4 0.0375(14) 0.0579(18) 0.0304(13) 0.0167(12) 0.0138(11) 0.0328(13)
O5 0.0280(12) 0.0475(16) 0.0130(11) 0.0102(10) 0.0064(9) 0.0101(11)
N2 0.0175(13) 0.0255(15) 0.0194(13) 0.0070(11) 0.0006(10) 0.0006(11)

loop_
_atom_type_symbol
_atom_type_description
_atom_type_scat_dispersion_real
_atom_type_scat_dispersion_imag
_atom_type_scat_source
C C 0.0033 0.0016 'International Tables Vol C Tables 4.2.6.8 and 6.1.1.4'
H H 0.0000 0.0000 'International Tables Vol C Tables 4.2.6.8 and 6.1.1.4'
N N 0.0061 0.0033 'International Tables Vol C Tables 4.2.6.8 and 6.1.1.4'
O O 0.0106 0.0060 'International Tables Vol C Tables 4.2.6.8 and 6.1.1.4'
P P 0.1023 0.0942 'International Tables Vol C Tables 4.2.6.8 and 6.1.1.4'
Rh Rh -1.1178 0.9187 'International Tables Vol C Tables 4.2.6.8 and 6.1.1.4'

loop_
_exptl_crystal_face_index_h
_exptl_crystal_face_index_k
_exptl_crystal_face_index_l
_exptl_crystal_face_perp_dist
1 5 -25 0.0931
-1 -5 25 0.0931
-13 2 -8 0.1633
10 -3 15 0.1427
13 2 -9 0.2175
0 15 0 0.0164
0 -15 0 0.0010

loop_
_geom_angle_atom_site_label_1
_geom_angle_atom_site_label_2
_geom_angle_atom_site_label_3
_geom_angle
_geom_angle_site_symmetry_1
_geom_angle_site_symmetry_3
_geom_angle_publ_flag
P2 Rh1 P1 175.02(2) . . ?
N1 Rh1 P1 92.84(6) . . ?
N1 Rh1 P2 91.10(6) . . ?
C1 Rh1 P1 90.92(8) . . ?
C1 Rh1 P2 85.26(8) . . ?
C1 Rh1 N1 175.66(10) . . ?
C8 P1 Rh1 115.82(9) . . ?
C8 P1 C14 102.76(12) . . ?
C14 P1 Rh1 114.33(8) . . ?
C20 P1 Rh1 113.34(8) . . ?
C20 P1 C8 105.50(12) . . ?
C20 P1 C14 103.76(13) . . ?
C26 P2 Rh1 111.12(8) . . ?
C32 P2 Rh1 112.52(9) . . ?
C32 P2 C26 106.97(12) . . ?
C38 P2 Rh1 116.69(8) . . ?
C38 P2 C26 105.41(12) . . ?
C38 P2 C32 103.34(11) . . ?
C7 O2 H2 109.5 . . ?
C2 N1 Rh1 122.88(17) . . ?
C2 N1 C6 118.1(2) . . ?
C6 N1 Rh1 119.00(18) . . ?
O1 C1 Rh1 176.7(2) . . ?
N1 C2 H2A 118.3 . . ?
N1 C2 C3 123.3(2) . . ?
C3 C2 H2A 118.3 . . ?
C2 C3 C4 117.4(3) . . ?
C2 C3 C7 120.5(2) . . ?
C4 C3 C7 122.1(2) . . ?
C3 C4 H4 120.2 . . ?
C5 C4 C3 119.7(3) . . ?
C5 C4 H4 120.2 . . ?
C4 C5 H5 120.3 . . ?
C4 C5 C6 119.5(2) . . ?
C6 C5 H5 120.3 . . ?
N1 C6 C5 122.0(3) . . ?
N1 C6 H6 119.0 . . ?
C5 C6 H6 119.0 . . ?
O2 C7 C3 113.9(2) . . ?
O2 C7 H7A 108.8 . . ?
O2 C7 H7B 108.8 . . ?
C3 C7 H7A 108.8 . . ?
C3 C7 H7B 108.8 . . ?
H7A C7 H7B 107.7 . . ?
C9 C8 P1 119.84(19) . . ?
C9 C8 C13 119.0(2) . . ?
C13 C8 P1 121.2(2) . . ?
C8 C9 H9 119.8 . . ?
C8 C9 C10 120.5(3) . . ?
C10 C9 H9 119.8 . . ?
C9 C10 H10 119.9 . . ?
C11 C10 C9 120.3(3) . . ?
C11 C10 H10 119.9 . . ?
C10 C11 H11 120.3 . . ?
C10 C11 C12 119.5(2) . . ?
C12 C11 H11 120.3 . . ?
C11 C12 H12 119.8 . . ?
C13 C12 C11 120.4(3) . . ?
C13 C12 H12 119.8 . . ?
C8 C13 H13 119.8 . . ?
C12 C13 C8 120.4(3) . . ?
C12 C13 H13 119.8 . . ?
C15 C14 P1 118.6(2) . . ?
C19 C14 P1 123.0(2) . . ?
C19 C14 C15 118.3(3) . . ?
C14 C15 H15 119.5 . . ?
C16 C15 C14 121.0(3) . . ?
C16 C15 H15 119.5 . . ?
C15 C16 H16 119.9 . . ?
C17 C16 C15 120.2(3) . . ?
C17 C16 H16 119.9 . . ?
C16 C17 H17 120.1 . . ?
C16 C17 C18 119.9(3) . . ?
C18 C17 H17 120.1 . . ?
C17 C18 H18 120.0 . . ?
C17 C18 C19 120.0(3) . . ?
C19 C18 H18 120.0 . . ?
C14 C19 C18 120.5(3) . . ?
C14 C19 H19 119.7 . . ?
C18 C19 H19 119.7 . . ?
C21 C20 P1 118.5(2) . . ?
C25 C20 P1 122.8(2) . . ?
C25 C20 C21 118.7(3) . . ?
C20 C21 H21 119.8 . . ?
C22 C21 C20 120.4(3) . . ?
C22 C21 H21 119.8 . . ?
C21 C22 H22 119.8 . . ?
C23 C22 C21 120.4(3) . . ?
C23 C22 H22 119.8 . . ?
C22 C23 H23 120.1 . . ?
C22 C23 C24 119.9(3) . . ?
C24 C23 H23 120.1 . . ?
C23 C24 H24 120.0 . . ?
C23 C24 C25 120.1(3) . . ?
C25 C24 H24 120.0 . . ?
C20 C25 H25 119.7 . . ?
C24 C25 C20 120.5(3) . . ?
C24 C25 H25 119.7 . . ?
C27 C26 P2 117.2(2) . . ?
C31 C26 P2 124.1(2) . . ?
C31 C26 C27 118.6(3) . . ?
C26 C27 H27 119.7 . . ?
C28 C27 C26 120.6(3) . . ?
C28 C27 H27 119.7 . . ?
C27 C28 H28 119.9 . . ?
C29 C28 C27 120.2(3) . . ?
C29 C28 H28 119.9 . . ?
C28 C29 H29 120.1 . . ?
C28 C29 C30 119.7(3) . . ?
C30 C29 H29 120.1 . . ?
C29 C30 H30 119.6 . . ?
C29 C30 C31 120.7(3) . . ?
C31 C30 H30 119.6 . . ?
C26 C31 H31 120.0 . . ?
C30 C31 C26 120.1(3) . . ?
C30 C31 H31 120.0 . . ?
C33 C32 P2 119.37(18) . . ?
C33 C32 C37 119.3(2) . . ?
C37 C32 P2 121.3(2) . . ?
C32 C33 H33 119.7 . . ?
C32 C33 C34 120.6(2) . . ?
C34 C33 H33 119.7 . . ?
C33 C34 H34 120.3 . . ?
C33 C34 C35 119.4(3) . . ?
C35 C34 H34 120.3 . . ?
C34 C35 H35 120.0 . . ?
C36 C35 C34 120.1(2) . . ?
C36 C35 H35 120.0 . . ?
C35 C36 H36 119.8 . . ?
C35 C36 C37 120.5(2) . . ?
C37 C36 H36 119.8 . . ?
C32 C37 H37 120.0 . . ?
C36 C37 C32 120.0(2) . . ?
C36 C37 H37 120.0 . . ?
C39 C38 P2 117.8(2) . . ?
C43 C38 P2 122.6(2) . . ?
C43 C38 C39 119.4(2) . . ?
C38 C39 H39 119.9 . . ?
C40 C39 C38 120.3(3) . . ?
C40 C39 H39 119.9 . . ?
C39 C40 H40 119.9 . . ?
C39 C40 C41 120.2(3) . . ?
C41 C40 H40 119.9 . . ?
C40 C41 H41 119.9 . . ?
C42 C41 C40 120.1(3) . . ?
C42 C41 H41 119.9 . . ?
C41 C42 H42 120.0 . . ?
C41 C42 C43 119.9(3) . . ?
C43 C42 H42 120.0 . . ?
C38 C43 C42 120.1(3) . . ?
C38 C43 H43 120.0 . . ?
C42 C43 H43 120.0 . . ?
O3 N2 O5 119.9(2) . . ?
O4 N2 O3 119.3(2) . . ?
O4 N2 O5 120.8(2) . . ?

loop_
_geom_bond_atom_site_label_1
_geom_bond_atom_site_label_2
_geom_bond_distance
_geom_bond_site_symmetry_2
_geom_bond_publ_flag
Rh1 P1 2.3373(7) . ?
Rh1 P2 2.3285(7) . ?
Rh1 N1 2.107(2) . ?
Rh1 C1 1.817(3) . ?
P1 C8 1.822(3) . ?
P1 C14 1.828(3) . ?
P1 C20 1.816(3) . ?
P2 C26 1.825(3) . ?
P2 C32 1.820(2) . ?
P2 C38 1.819(3) . ?
O1 C1 1.144(3) . ?
O2 H2 0.8200 . ?
O2 C7 1.409(3) . ?
N1 C2 1.345(3) . ?
N1 C6 1.348(3) . ?
C2 H2A 0.9300 . ?
C2 C3 1.384(4) . ?
C3 C4 1.395(4) . ?
C3 C7 1.509(4) . ?
C4 H4 0.9300 . ?
C4 C5 1.374(4) . ?
C5 H5 0.9300 . ?
C5 C6 1.375(4) . ?
C6 H6 0.9300 . ?
C7 H7A 0.9700 . ?
C7 H7B 0.9700 . ?
C8 C9 1.387(4) . ?
C8 C13 1.389(4) . ?
C9 H9 0.9300 . ?
C9 C10 1.389(4) . ?
C10 H10 0.9300 . ?
C10 C11 1.379(4) . ?
C11 H11 0.9300 . ?
C11 C12 1.387(4) . ?
C12 H12 0.9300 . ?
C12 C13 1.385(4) . ?
C13 H13 0.9300 . ?
C14 C15 1.393(4) . ?
C14 C19 1.382(4) . ?
C15 H15 0.9300 . ?
C15 C16 1.378(4) . ?
C16 H16 0.9300 . ?
C16 C17 1.370(5) . ?
C17 H17 0.9300 . ?
C17 C18 1.377(5) . ?
C18 H18 0.9300 . ?
C18 C19 1.393(4) . ?
C19 H19 0.9300 . ?
C20 C21 1.397(3) . ?
C20 C25 1.392(4) . ?
C21 H21 0.9300 . ?
C21 C22 1.382(4) . ?
C22 H22 0.9300 . ?
C22 C23 1.380(4) . ?
C23 H23 0.9300 . ?
C23 C24 1.383(4) . ?
C24 H24 0.9300 . ?
C24 C25 1.387(4) . ?
C25 H25 0.9300 . ?
C26 C27 1.398(3) . ?
C26 C31 1.393(4) . ?
C27 H27 0.9300 . ?
C27 C28 1.385(4) . ?
C28 H28 0.9300 . ?
C28 C29 1.379(4) . ?
C29 H29 0.9300 . ?
C29 C30 1.379(4) . ?
C30 H30 0.9300 . ?
C30 C31 1.387(4) . ?
C31 H31 0.9300 . ?
C32 C33 1.387(4) . ?
C32 C37 1.396(3) . ?
C33 H33 0.9300 . ?
C33 C34 1.389(3) . ?
C34 H34 0.9300 . ?
C34 C35 1.395(4) . ?
C35 H35 0.9300 . ?
C35 C36 1.378(4) . ?
C36 H36 0.9300 . ?
C36 C37 1.383(3) . ?
C37 H37 0.9300 . ?
C38 C39 1.394(4) . ?
C38 C43 1.386(4) . ?
C39 H39 0.9300 . ?
C39 C40 1.381(4) . ?
C40 H40 0.9300 . ?
C40 C41 1.383(4) . ?
C41 H41 0.9300 . ?
C41 C42 1.379(4) . ?
C42 H42 0.9300 . ?
C42 C43 1.396(4) . ?
C43 H43 0.9300 . ?
O3 N2 1.252(3) . ?
O4 N2 1.251(3) . ?
O5 N2 1.255(3) . ?

loop_
_exptl_oxdiff_crystal_face_indexfrac_h
_exptl_oxdiff_crystal_face_indexfrac_k
_exptl_oxdiff_crystal_face_indexfrac_l
_exptl_oxdiff_crystal_face_x
_exptl_oxdiff_crystal_face_y
_exptl_oxdiff_crystal_face_z
1.0000 5.0000 -25.0000 0.6147 0.2312 -0.7494
-1.0000 -5.0000 25.0000 -0.6147 -0.2312 0.7494
-13.0000 2.0000 -8.0000 0.8911 0.3409 0.3714
10.0000 -3.0000 15.0000 -0.9152 -0.3714 -0.0380
13.0000 2.0000 -9.0000 -0.4263 -0.2070 -0.8521
0.0000 15.0000 -0.0002 0.2922 -0.9560 -0.0593
-0.0000 -15.0000 0.0002 -0.2922 0.9560 0.0593
